data_4065015
loop_
_publ_author_name
'Albahily, Khalid'
'Gambarotta, Sandro'
'Duchateau, Robbert'

_publ_section_title
;
 Ethylene Oligomerization Promoted by a Silylated-SNS Chromium System
;
_journal_issue 17
_journal_name_full Organometallics
_journal_page_first 4655
_journal_paper_doi 10.1021/om200505a
_journal_volume 30
_journal_year 2011
_chemical_formula_sum 'C14 H34 Cl Cr N S2 Si2'
_chemical_formula_weight 424.17
_chemical_name_systematic
;

 ?

;
_space_group_IT_number 2
_symmetry_cell_setting triclinic
_symmetry_space_group_name_Hall '-P 1'
_symmetry_space_group_name_H-M 'P -1'
_atom_sites_solution_hydrogens geom
_atom_sites_solution_primary direct
_atom_sites_solution_secondary difmap
_audit_creation_method SHELXL-97
_cell_angle_alpha 96.8850(10)
_cell_angle_beta 103.7370(10)
_cell_angle_gamma 108.1910(10)
_cell_formula_units_Z 2
_cell_length_a 9.4189(8)
_cell_length_b 10.2886(9)
_cell_length_c 12.5226(11)
_cell_measurement_reflns_used 6463
_cell_measurement_temperature 200(2)
_cell_measurement_theta_max 24.73
_cell_measurement_theta_min 2.38
_cell_volume 1094.88(16)
_computing_cell_refinement 'SMART, Bruker (2000)'
_computing_data_collection 'SMART, Bruker (2000)'
_computing_data_reduction 'XPREP, Bruker (2000)'
_computing_molecular_graphics 'SHELXTL, Bruker (2000)'
_computing_publication_material 'SHELXTL, Bruker (2000)'
_computing_structure_refinement 'SHELXL-97 (Sheldrick, 1997)'
_computing_structure_solution 'SHELXS-97 (Sheldrick, 1990)'
_diffrn_ambient_temperature 200(2)
_diffrn_measured_fraction_theta_full 0.964
_diffrn_measured_fraction_theta_max 0.964
_diffrn_measurement_device_type 'CCD area detector'
_diffrn_measurement_method 'phi and omega scans'
_diffrn_radiation_monochromator graphite
_diffrn_radiation_source 'fine-focus sealed tube'
_diffrn_radiation_type MoK\a
_diffrn_radiation_wavelength 0.71073
_diffrn_reflns_av_R_equivalents 0.0325
_diffrn_reflns_av_sigmaI/netI 0.0410
_diffrn_reflns_limit_h_max 11
_diffrn_reflns_limit_h_min -11
_diffrn_reflns_limit_k_max 12
_diffrn_reflns_limit_k_min -12
_diffrn_reflns_limit_l_max 14
_diffrn_reflns_limit_l_min -14
_diffrn_reflns_number 9299
_diffrn_reflns_theta_full 24.73
_diffrn_reflns_theta_max 24.73
_diffrn_reflns_theta_min 1.71
_diffrn_standards_decay_% <1
_exptl_absorpt_coefficient_mu 0.940
_exptl_absorpt_correction_T_max 0.9545
_exptl_absorpt_correction_T_min 0.9119
_exptl_absorpt_correction_type multi-scan
_exptl_absorpt_process_details 'SADABS, Bruker (2000)'
_exptl_crystal_colour blue
_exptl_crystal_density_diffrn 1.287
_exptl_crystal_density_meas ?
_exptl_crystal_density_method 'not measured'
_exptl_crystal_description block
_exptl_crystal_F_000 452
_exptl_crystal_size_max 0.10
_exptl_crystal_size_mid 0.10
_exptl_crystal_size_min 0.05
_refine_diff_density_max 0.473
_refine_diff_density_min -0.246
_refine_diff_density_rms 0.073
_refine_ls_extinction_method none
_refine_ls_goodness_of_fit_ref 1.042
_refine_ls_hydrogen_treatment constr
_refine_ls_matrix_type full
_refine_ls_number_parameters 190
_refine_ls_number_reflns 3600
_refine_ls_number_restraints 0
_refine_ls_restrained_S_all 1.042
_refine_ls_R_factor_all 0.0524
_refine_ls_R_factor_gt 0.0375
_refine_ls_shift/su_max 0.001
_refine_ls_shift/su_mean 0.001
_refine_ls_structure_factor_coef Fsqd
_refine_ls_weighting_details 'calc w=1/[\s^2^(Fo^2^)+(0.0608P)^2^+0.3765P] where P=(Fo^2^+2Fc^2^)/3'
_refine_ls_weighting_scheme calc
_refine_ls_wR_factor_gt 0.0986
_refine_ls_wR_factor_ref 0.1069
_reflns_number_gt 2881
_reflns_number_total 3600
_reflns_threshold_expression >2sigma(I)
_cod_data_source_file om200505a_si_001.cif
_cod_data_source_block sg3919
_cod_depositor_comments
;
The following automatic conversions were performed:

'_symmetry_cell_setting' value 'Triclinic' changed to 'triclinic'
according to /home/saulius/struct/CIF-dictionaries/cif_core.dic
dictionary named 'cif_core.dic' version 2.4.1 from 2010-06-29.

Automatic conversion script
Id: cif_fix_values 1715 2011-07-08 13:25:40Z adriana 

The following automatic conversions were performed:

'_exptl_crystal_density_meas' value 'n/a' was changed to '?' - the
value is perceived as not measured.

Automatic conversion script
Id: cif_fix_values 3008 2015-01-20 13:52:24Z robertas 
;
_cod_original_cell_volume 1094.87(16)
_cod_original_sg_symbol_H-M P-1
_cod_database_code 4065015

loop_
_symmetry_equiv_pos_as_xyz
'x, y, z'
'-x, -y, -z'

loop_
_atom_site_label
_atom_site_type_symbol
_atom_site_fract_x
_atom_site_fract_y
_atom_site_fract_z
_atom_site_U_iso_or_equiv
_atom_site_adp_type
_atom_site_occupancy
_atom_site_symmetry_multiplicity
_atom_site_calc_flag
_atom_site_refinement_flags
Cr1 Cr 0.61583(6) 0.63977(5) 0.62040(4) 0.02759(16) Uani 1 1 d .
Cl1 Cl 0.42167(10) 0.61179(8) 0.44609(6) 0.0346(2) Uani 1 1 d .
N1 N 0.7692(3) 0.6643(3) 0.7720(2) 0.0283(6) Uani 1 1 d .
S1 S 0.86946(9) 0.76948(8) 0.56454(6) 0.0318(2) Uani 1 1 d .
S2 S 0.48060(9) 0.76373(8) 0.72377(6) 0.0295(2) Uani 1 1 d .
Si1 Si 0.95583(11) 0.67927(11) 0.77998(8) 0.0389(3) Uani 1 1 d .
Si2 Si 0.68964(10) 0.63950(9) 0.87967(7) 0.0294(2) Uani 1 1 d .
C1 C 0.9733(4) 0.6670(4) 0.6318(3) 0.0389(8) Uani 1 1 d .
H1A H 1.0845 0.7041 0.6336 0.047 Uiso 1 1 calc R
H1B H 0.9272 0.5684 0.5903 0.047 Uiso 1 1 calc R
C2 C 0.5308(4) 0.7200(4) 0.8604(3) 0.0373(8) Uani 1 1 d .
H2A H 0.4360 0.6534 0.8708 0.045 Uiso 1 1 calc R
H2B H 0.5666 0.8059 0.9194 0.045 Uiso 1 1 calc R
C3 C 1.1036(5) 0.8522(6) 0.8644(4) 0.0767(16) Uani 1 1 d .
H3A H 1.0987 0.8635 0.9421 0.115 Uiso 1 1 calc R
H3B H 1.0809 0.9280 0.8316 0.115 Uiso 1 1 calc R
H3C H 1.2085 0.8555 0.8635 0.115 Uiso 1 1 calc R
C4 C 1.0147(6) 0.5389(6) 0.8380(4) 0.0789(16) Uani 1 1 d .
H4A H 1.0068 0.5428 0.9149 0.118 Uiso 1 1 calc R
H4B H 1.1227 0.5528 0.8387 0.118 Uiso 1 1 calc R
H4C H 0.9455 0.4474 0.7909 0.118 Uiso 1 1 calc R
C5 C 0.5987(5) 0.4492(4) 0.8802(3) 0.0446(9) Uani 1 1 d .
H5A H 0.6791 0.4063 0.8898 0.067 Uiso 1 1 calc R
H5B H 0.5175 0.4019 0.8087 0.067 Uiso 1 1 calc R
H5C H 0.5520 0.4400 0.9423 0.067 Uiso 1 1 calc R
C6 C 0.8261(4) 0.7255(4) 1.0237(3) 0.0443(9) Uani 1 1 d .
H6A H 0.9107 0.6877 1.0381 0.066 Uiso 1 1 calc R
H6B H 0.7690 0.7072 1.0795 0.066 Uiso 1 1 calc R
H6C H 0.8702 0.8266 1.0290 0.066 Uiso 1 1 calc R
C7 C 0.8701(4) 0.7406(3) 0.4164(3) 0.0345(8) Uani 1 1 d .
C8 C 0.7806(4) 0.5874(4) 0.3584(3) 0.0395(8) Uani 1 1 d .
H8A H 0.7822 0.5739 0.2799 0.059 Uiso 1 1 calc R
H8B H 0.6722 0.5615 0.3608 0.059 Uiso 1 1 calc R
H8C H 0.8298 0.5283 0.3972 0.059 Uiso 1 1 calc R
C9 C 0.7874(5) 0.8336(4) 0.3630(3) 0.0481(10) Uani 1 1 d .
H9A H 0.7834 0.8236 0.2834 0.072 Uiso 1 1 calc R
H9B H 0.8450 0.9314 0.4019 0.072 Uiso 1 1 calc R
H9C H 0.6809 0.8053 0.3696 0.072 Uiso 1 1 calc R
C10 C 1.0392(5) 0.7845(4) 0.4110(3) 0.0547(11) Uani 1 1 d .
H10A H 1.0393 0.7691 0.3322 0.082 Uiso 1 1 calc R
H10B H 1.0921 0.7286 0.4511 0.082 Uiso 1 1 calc R
H10C H 1.0941 0.8839 0.4461 0.082 Uiso 1 1 calc R
C11 C 0.5823(4) 0.9561(3) 0.7493(3) 0.0348(8) Uani 1 1 d .
C12 C 0.7560(4) 0.9986(4) 0.8019(3) 0.0465(9) Uani 1 1 d .
H12A H 0.8050 1.1004 0.8140 0.070 Uiso 1 1 calc R
H12B H 0.8001 0.9532 0.7518 0.070 Uiso 1 1 calc R
H12C H 0.7757 0.9698 0.8742 0.070 Uiso 1 1 calc R
C13 C 0.5087(5) 1.0282(4) 0.8220(4) 0.0541(11) Uani 1 1 d .
H13A H 0.5613 1.1298 0.8362 0.081 Uiso 1 1 calc R
H13B H 0.5197 0.9975 0.8937 0.081 Uiso 1 1 calc R
H13C H 0.3976 1.0037 0.7829 0.081 Uiso 1 1 calc R
C14 C 0.5487(5) 0.9886(4) 0.6323(3) 0.0514(10) Uani 1 1 d .
H14A H 0.5986 1.0892 0.6377 0.077 Uiso 1 1 calc R
H14B H 0.4356 0.9610 0.5992 0.077 Uiso 1 1 calc R
H14C H 0.5902 0.9366 0.5847 0.077 Uiso 1 1 calc R

loop_
_atom_site_aniso_label
_atom_site_aniso_U_11
_atom_site_aniso_U_22
_atom_site_aniso_U_33
_atom_site_aniso_U_23
_atom_site_aniso_U_13
_atom_site_aniso_U_12
Cr1 0.0296(3) 0.0303(3) 0.0218(3) 0.0027(2) 0.0064(2) 0.0109(2)
Cl1 0.0398(5) 0.0326(4) 0.0279(4) 0.0026(3) 0.0042(3) 0.0137(4)
N1 0.0318(14) 0.0304(14) 0.0223(12) 0.0048(11) 0.0077(11) 0.0107(12)
S1 0.0339(5) 0.0319(4) 0.0285(4) 0.0033(3) 0.0132(3) 0.0082(4)
S2 0.0307(4) 0.0295(4) 0.0285(4) 0.0051(3) 0.0094(3) 0.0108(4)
Si1 0.0334(5) 0.0586(6) 0.0273(5) 0.0072(4) 0.0079(4) 0.0213(5)
Si2 0.0346(5) 0.0304(5) 0.0231(4) 0.0062(4) 0.0084(4) 0.0113(4)
C1 0.0341(19) 0.051(2) 0.0355(18) 0.0083(16) 0.0145(15) 0.0179(17)
C2 0.045(2) 0.045(2) 0.0328(18) 0.0163(15) 0.0214(16) 0.0213(17)
C3 0.037(2) 0.113(4) 0.051(3) -0.011(3) 0.011(2) 0.000(3)
C4 0.100(4) 0.139(5) 0.055(3) 0.050(3) 0.042(3) 0.095(4)
C5 0.057(2) 0.037(2) 0.043(2) 0.0151(16) 0.0159(18) 0.0169(18)
C6 0.053(2) 0.053(2) 0.0252(17) 0.0055(16) 0.0096(16) 0.0175(19)
C7 0.0392(19) 0.0333(18) 0.0290(17) 0.0057(14) 0.0164(14) 0.0058(15)
C8 0.046(2) 0.0365(19) 0.0317(18) 0.0003(15) 0.0151(16) 0.0088(16)
C9 0.071(3) 0.036(2) 0.0347(19) 0.0089(16) 0.0177(18) 0.0135(19)
C10 0.050(2) 0.055(2) 0.048(2) -0.0008(19) 0.0280(19) -0.002(2)
C11 0.045(2) 0.0273(17) 0.0335(17) 0.0059(14) 0.0139(15) 0.0133(16)
C12 0.046(2) 0.0320(19) 0.047(2) 0.0006(16) 0.0084(17) 0.0004(17)
C13 0.074(3) 0.039(2) 0.063(3) 0.0114(19) 0.033(2) 0.029(2)
C14 0.071(3) 0.046(2) 0.042(2) 0.0220(18) 0.0155(19) 0.022(2)

loop_
_atom_type_symbol
_atom_type_description
_atom_type_scat_dispersion_real
_atom_type_scat_dispersion_imag
_atom_type_scat_source
C C 0.0033 0.0016 'International Tables Vol C Tables 4.2.6.8 and 6.1.1.4'
H H 0.0000 0.0000 'International Tables Vol C Tables 4.2.6.8 and 6.1.1.4'
N N 0.0061 0.0033 'International Tables Vol C Tables 4.2.6.8 and 6.1.1.4'
Si Si 0.0817 0.0704 'International Tables Vol C Tables 4.2.6.8 and 6.1.1.4'
S S 0.1246 0.1234 'International Tables Vol C Tables 4.2.6.8 and 6.1.1.4'
Cl Cl 0.1484 0.1585 'International Tables Vol C Tables 4.2.6.8 and 6.1.1.4'
Cr Cr 0.3209 0.6236 'International Tables Vol C Tables 4.2.6.8 and 6.1.1.4'

loop_
_geom_angle_atom_site_label_1
_geom_angle_atom_site_label_2
_geom_angle_atom_site_label_3
_geom_angle
_geom_angle_site_symmetry_1
_geom_angle_site_symmetry_3
N1 Cr1 Cl1 176.44(8) . .
N1 Cr1 Cl1 95.53(8) . 2_666
Cl1 Cr1 Cl1 85.75(3) . 2_666
N1 Cr1 S2 87.03(7) . .
Cl1 Cr1 S2 89.71(3) . .
Cl1 Cr1 S2 134.64(3) 2_666 .
N1 Cr1 S1 84.10(8) . .
Cl1 Cr1 S1 98.92(3) . .
Cl1 Cr1 S1 101.36(3) 2_666 .
S2 Cr1 S1 123.90(3) . .
Cr1 Cl1 Cr1 94.25(3) . 2_666
Si1 N1 Si2 124.08(15) . .
Si1 N1 Cr1 119.62(13) . .
Si2 N1 Cr1 115.41(14) . .
C1 S1 C7 106.18(15) . .
C1 S1 Cr1 92.17(12) . .
C7 S1 Cr1 120.24(11) . .
C2 S2 C11 104.80(16) . .
C2 S2 Cr1 100.76(11) . .
C11 S2 Cr1 109.62(11) . .
N1 Si1 C4 113.9(2) . .
N1 Si1 C3 113.51(18) . .
C4 Si1 C3 107.6(3) . .
N1 Si1 C1 107.25(14) . .
C4 Si1 C1 107.68(18) . .
C3 Si1 C1 106.49(19) . .
N1 Si2 C6 115.62(15) . .
N1 Si2 C5 112.40(15) . .
C6 Si2 C5 106.75(17) . .
N1 Si2 C2 107.12(14) . .
C6 Si2 C2 106.04(16) . .
C5 Si2 C2 108.57(17) . .
S1 C1 Si1 107.06(17) . .
S2 C2 Si2 113.43(16) . .
C8 C7 C9 110.3(3) . .
C8 C7 C10 110.4(3) . .
C9 C7 C10 111.1(3) . .
C8 C7 S1 110.6(2) . .
C9 C7 S1 104.8(2) . .
C10 C7 S1 109.6(2) . .
C12 C11 C13 111.6(3) . .
C12 C11 C14 110.3(3) . .
C13 C11 C14 110.1(3) . .
C12 C11 S2 112.1(2) . .
C13 C11 S2 108.6(2) . .
C14 C11 S2 103.8(2) . .

loop_
_geom_bond_atom_site_label_1
_geom_bond_atom_site_label_2
_geom_bond_distance
_geom_bond_site_symmetry_2
Cr1 N1 2.027(3) .
Cr1 Cl1 2.4118(9) .
Cr1 Cl1 2.5079(9) 2_666
Cr1 S2 2.5151(9) .
Cr1 S1 2.6466(9) .
Cl1 Cr1 2.5079(9) 2_666
N1 Si1 1.693(3) .
N1 Si2 1.700(3) .
S1 C1 1.801(4) .
S1 C7 1.845(3) .
S2 C2 1.813(3) .
S2 C11 1.860(3) .
Si1 C4 1.866(5) .
Si1 C3 1.878(5) .
Si1 C1 1.894(3) .
Si2 C6 1.869(3) .
Si2 C5 1.878(4) .
Si2 C2 1.906(4) .
C7 C8 1.526(4) .
C7 C9 1.530(5) .
C7 C10 1.535(5) .
C11 C12 1.507(5) .
C11 C13 1.523(5) .
C11 C14 1.525(5) .

loop_
_geom_torsion_atom_site_label_1
_geom_torsion_atom_site_label_2
_geom_torsion_atom_site_label_3
_geom_torsion_atom_site_label_4
_geom_torsion
_geom_torsion_site_symmetry_1
_geom_torsion_site_symmetry_4
N1 Cr1 Cl1 Cr1 -111.2(13) . 2_666
Cl1 Cr1 Cl1 Cr1 0.0 2_666 2_666
S2 Cr1 Cl1 Cr1 -134.82(3) . 2_666
S1 Cr1 Cl1 Cr1 100.86(3) . 2_666
Cl1 Cr1 N1 Si1 -173.9(11) . .
Cl1 Cr1 N1 Si1 75.18(15) 2_666 .
S2 Cr1 N1 Si1 -150.25(15) . .
S1 Cr1 N1 Si1 -25.71(14) . .
Cl1 Cr1 N1 Si2 16.5(14) . .
Cl1 Cr1 N1 Si2 -94.44(13) 2_666 .
S2 Cr1 N1 Si2 40.13(13) . .
S1 Cr1 N1 Si2 164.66(14) . .
N1 Cr1 S1 C1 43.89(13) . .
Cl1 Cr1 S1 C1 -138.00(11) . .
Cl1 Cr1 S1 C1 -50.58(12) 2_666 .
S2 Cr1 S1 C1 126.29(12) . .
N1 Cr1 S1 C7 154.07(15) . .
Cl1 Cr1 S1 C7 -27.83(14) . .
Cl1 Cr1 S1 C7 59.59(14) 2_666 .
S2 Cr1 S1 C7 -123.54(13) . .
N1 Cr1 S2 C2 -27.50(15) . .
Cl1 Cr1 S2 C2 151.07(13) . .
Cl1 Cr1 S2 C2 67.34(13) 2_666 .
S1 Cr1 S2 C2 -108.36(13) . .
N1 Cr1 S2 C11 82.61(14) . .
Cl1 Cr1 S2 C11 -98.82(12) . .
Cl1 Cr1 S2 C11 177.45(12) 2_666 .
S1 Cr1 S2 C11 1.76(12) . .
Si2 N1 Si1 C4 49.3(3) . .
Cr1 N1 Si1 C4 -119.4(2) . .
Si2 N1 Si1 C3 -74.3(3) . .
Cr1 N1 Si1 C3 117.0(2) . .
Si2 N1 Si1 C1 168.35(18) . .
Cr1 N1 Si1 C1 -0.3(2) . .
Si1 N1 Si2 C6 33.6(2) . .
Cr1 N1 Si2 C6 -157.29(17) . .
Si1 N1 Si2 C5 -89.3(2) . .
Cr1 N1 Si2 C5 79.80(19) . .
Si1 N1 Si2 C2 151.53(19) . .
Cr1 N1 Si2 C2 -39.36(19) . .
C7 S1 C1 Si1 -174.07(16) . .
Cr1 S1 C1 Si1 -51.67(16) . .
N1 Si1 C1 S1 42.3(2) . .
C4 Si1 C1 S1 165.2(2) . .
C3 Si1 C1 S1 -79.6(2) . .
C11 S2 C2 Si2 -101.7(2) . .
Cr1 S2 C2 Si2 12.1(2) . .
N1 Si2 C2 S2 12.4(2) . .
C6 Si2 C2 S2 136.4(2) . .
C5 Si2 C2 S2 -109.2(2) . .
C1 S1 C7 C8 63.5(3) . .
Cr1 S1 C7 C8 -38.9(3) . .
C1 S1 C7 C9 -177.7(2) . .
Cr1 S1 C7 C9 79.9(2) . .
C1 S1 C7 C10 -58.4(3) . .
Cr1 S1 C7 C10 -160.8(2) . .
C2 S2 C11 C12 56.8(3) . .
Cr1 S2 C11 C12 -50.6(3) . .
C2 S2 C11 C13 -67.0(3) . .
Cr1 S2 C11 C13 -174.4(2) . .
C2 S2 C11 C14 175.8(2) . .
Cr1 S2 C11 C14 68.4(2) . .
